data_2020999
loop_
_publ_author_name
'Bendjellal, Nassima'
'Trifa, Chahrazed'
'Bouacida, Sofiane'
'Boudaren, Chaouki'
'Boudraa, Mhamed'
'Merazig, Hocine'

_publ_section_title
;
 Two novel alkaline earth coordination polymers constructed from cinnamic
 acid and 1,10-phenanthroline: synthesis and structural and thermal
 properties
;
_journal_coeditor_code FP3050
_journal_issue 2
_journal_name_full 'Acta Crystallographica Section C'
_journal_page_first
;
;
_journal_paper_doi 10.1107/S2053229618001420
_journal_volume 74
_journal_year 2018
_chemical_formula_iupac '[Ba (C10 H7 O2)2 (C10 H8 N2)]'
_chemical_formula_moiety 'C30 H22 Ba1 N2 O4'
_chemical_formula_sum 'C30 H22 Ba N2 O4'
_chemical_formula_weight 611.84
_chemical_name_systematic
Poly[(1,10-phenanthroline-\k^2^<i>N</i>,<i>N</i>')(\m-3-phenylprop-2-enoato-\k^3^<i>O</i>,<i>O</i>':<i>O</i>)(\m-3-phenylprop-2-enoato-\k^4^<i>O</i>:<i>O</i>,<i>O</i>':<i>O</i>')barium(I)]
_space_group_IT_number 148
_symmetry_cell_setting trigonal
_symmetry_space_group_name_Hall '-R 3'
_symmetry_space_group_name_H-M 'R -3 :H'
_atom_sites_solution_hydrogens geom
_atom_sites_solution_primary direct
_atom_sites_solution_secondary difmap
_audit_conform_dict_name cif_core.dic
_audit_conform_dict_version 2.3
_audit_creation_method 'WinGX routine CIF_UPDATE'
_cell_angle_alpha 90
_cell_angle_beta 90
_cell_angle_gamma 120
_cell_formula_units_Z 18
_cell_length_a 36.4542(7)
_cell_length_b 36.4542(7)
_cell_length_c 10.3535(2)
_cell_measurement_reflns_used 9950
_cell_measurement_temperature 295(2)
_cell_measurement_theta_max 26.37
_cell_measurement_theta_min 2.6
_cell_volume 11915.5(4)
_computing_cell_refinement
;
APEX2 (Bruker, 2011)
;
_computing_data_collection
;
APEX2 (Bruker, 2011)
;
_computing_data_reduction
;
APEX2 (Bruker, 2011)
;
_computing_molecular_graphics
;
ORTEP-3 for Windows (Farrugia, 2012) and
DIAMOND (Brandenburg & Berndt, 2001)
;
_computing_publication_material
;
WinGX (Farrugia, 2012) and CRYSCAL (T. Roisnel, local program)
;
_computing_structure_refinement
;
SHELXT (Sheldrick, 2015)
;
_computing_structure_solution
;
SIR2002 (Burla <i>et al.</i>,  2005)
;
_diffrn_ambient_temperature 295(2)
_diffrn_measured_fraction_theta_full 0.994
_diffrn_measured_fraction_theta_max 0.994
_diffrn_measurement_device_type 'Bruker APEXII'
_diffrn_measurement_method 'CCD rotation images, thick slices'
_diffrn_radiation_monochromator graphite
_diffrn_radiation_type MoK\a
_diffrn_radiation_wavelength 0.71073
_diffrn_reflns_av_R_equivalents 0.0597
_diffrn_reflns_limit_h_max 51
_diffrn_reflns_limit_h_min -51
_diffrn_reflns_limit_k_max 51
_diffrn_reflns_limit_k_min -45
_diffrn_reflns_limit_l_max 14
_diffrn_reflns_limit_l_min -14
_diffrn_reflns_number 66922
_diffrn_reflns_theta_full 30.06
_diffrn_reflns_theta_max 30.06
_diffrn_reflns_theta_min 3.05
_exptl_absorpt_coefficient_mu 1.538
_exptl_absorpt_correction_T_max 0.7640
_exptl_absorpt_correction_T_min 0.6678
_exptl_absorpt_correction_type multi-scan
_exptl_absorpt_process_details
;
(SADABS; Sheldrick, 2002)
;
_exptl_crystal_colour Colorless
_exptl_crystal_density_diffrn 1.535
_exptl_crystal_density_method 'not measured'
_exptl_crystal_description prism
_exptl_crystal_F_000 5472
_exptl_crystal_size_max 0.16
_exptl_crystal_size_mid 0.14
_exptl_crystal_size_min 0.13
_refine_diff_density_max 1.979
_refine_diff_density_min -0.549
_refine_ls_extinction_method none
_refine_ls_goodness_of_fit_ref 1.023
_refine_ls_hydrogen_treatment constr
_refine_ls_matrix_type full
_refine_ls_number_parameters 334
_refine_ls_number_reflns 7729
_refine_ls_number_restraints 0
_refine_ls_restrained_S_all 1.023
_refine_ls_R_factor_all 0.0638
_refine_ls_R_factor_gt 0.0357
_refine_ls_shift/su_max 0.006
_refine_ls_shift/su_mean 0
_refine_ls_structure_factor_coef Fsqd
_refine_ls_weighting_details 'calc w=1/[\s^2^(Fo^2^)+(0.0391P)^2^+16.9728P] where P=(Fo^2^+2Fc^2^)/3'
_refine_ls_weighting_scheme calc
_refine_ls_wR_factor_gt 0.0758
_refine_ls_wR_factor_ref 0.0868
_reflns_number_gt 5619
_reflns_number_total 7729
_reflns_threshold_expression >2sigma(I)
_cod_data_source_file fp3050sup1.cif
_cod_data_source_block Ba
_cod_original_cell_volume 11915.5(6)
_cod_original_sg_symbol_H-M 'R -3'
_cod_database_code 2020999

loop_
_symmetry_equiv_pos_as_xyz
'x, y, z'
'-y, x-y, z'
'-x+y, -x, z'
'x+2/3, y+1/3, z+1/3'
'-y+2/3, x-y+1/3, z+1/3'
'-x+y+2/3, -x+1/3, z+1/3'
'x+1/3, y+2/3, z+2/3'
'-y+1/3, x-y+2/3, z+2/3'
'-x+y+1/3, -x+2/3, z+2/3'
'-x, -y, -z'
'y, -x+y, -z'
'x-y, x, -z'
'-x+2/3, -y+1/3, -z+1/3'
'y+2/3, -x+y+1/3, -z+1/3'
'x-y+2/3, x+1/3, -z+1/3'
'-x+1/3, -y+2/3, -z+2/3'
'y+1/3, -x+y+2/3, -z+2/3'
'x-y+1/3, x+2/3, -z+2/3'

loop_
_atom_site_type_symbol
_atom_site_label
_atom_site_fract_x
_atom_site_fract_y
_atom_site_fract_z
_atom_site_U_iso_or_equiv
_atom_site_adp_type
_atom_site_calc_flag
_atom_site_refinement_flags
_atom_site_occupancy
_atom_site_symmetry_multiplicity
C C1A 0.37461(9) 0.05822(9) 1.3496(3) 0.0332(6) Uani d . 1 1
C C1B 0.42708(9) 0.10078(9) 0.8721(3) 0.0361(6) Uani d . 1 1
C C2A 0.42061(11) 0.09183(10) 1.3431(3) 0.0473(8) Uani d . 1 1
H H2A 0.433 0.1016 1.2626 0.057 Uiso calc R 1 1
C C2B 0.46905(10) 0.12678(10) 0.9366(3) 0.0409(7) Uani d . 1 1
H H2B 0.475 0.1157 1.0093 0.049 Uiso calc R 1 1
C C3A 0.44365(11) 0.10765(10) 1.4460(3) 0.0472(8) Uani d . 1 1
H H3A 0.4293 0.0993 1.5243 0.057 Uiso calc R 1 1
C C3B 0.49809(10) 0.16460(10) 0.8960(3) 0.0441(7) Uani d . 1 1
H H3B 0.4906 0.1757 0.8265 0.053 Uiso calc R 1 1
C C4A 0.48975(11) 0.13723(11) 1.4543(4) 0.0558(9) Uani d . 1 1
C C4B 0.54107(10) 0.19127(10) 0.9487(3) 0.0440(7) Uani d . 1 1
C C5A 0.51003(13) 0.13953(14) 1.5686(5) 0.0729(12) Uani d . 1 1
H H5A 0.494 0.1231 1.6379 0.088 Uiso calc R 1 1
C C5B 0.56149(12) 0.17450(12) 1.0195(4) 0.0584(10) Uani d . 1 1
H H5B 0.5476 0.1456 1.0366 0.07 Uiso calc R 1 1
C C6A 0.55259(16) 0.16488(18) 1.5842(6) 0.0986(18) Uani d . 1 1
H H6A 0.5655 0.1653 1.6622 0.118 Uiso calc R 1 1
C C6B 0.60215(13) 0.20007(14) 1.0650(4) 0.0716(12) Uani d . 1 1
H H6B 0.6156 0.1882 1.1106 0.086 Uiso calc R 1 1
C C7A 0.57595(17) 0.1896(2) 1.4837(8) 0.125(3) Uani d . 1 1
H H7A 0.6052 0.2065 1.4923 0.15 Uiso calc R 1 1
C C7B 0.62277(13) 0.24273(14) 1.0435(5) 0.0732(12) Uani d . 1 1
H H7B 0.6499 0.26 1.0762 0.088 Uiso calc R 1 1
C C8A 0.55688(19) 0.1899(2) 1.3701(7) 0.127(3) Uani d . 1 1
H H8A 0.5729 0.2079 1.3036 0.152 Uiso calc R 1 1
C C9B 0.60304(13) 0.26010(12) 0.9725(5) 0.0709(12) Uani d . 1 1
H H9B 0.617 0.2891 0.9572 0.085 Uiso calc R 1 1
C C10A 0.51308(15) 0.16288(16) 1.3537(5) 0.0978(18) Uani d . 1 1
H H10A 0.5001 0.1624 1.2759 0.117 Uiso calc R 1 1
C C10B 0.56295(12) 0.23465(11) 0.9247(4) 0.0554(9) Uani d . 1 1
H H10B 0.5502 0.2466 0.8756 0.066 Uiso calc R 1 1
C C11 0.46767(10) 0.03124(11) 0.8532(3) 0.0439(7) Uani d . 1 1
H H11 0.4458 0.0207 0.793 0.053 Uiso calc R 1 1
C C12 0.50933(11) 0.05264(12) 0.8076(3) 0.0506(8) Uani d . 1 1
H H12 0.5148 0.0561 0.7193 0.061 Uiso calc R 1 1
C C13 0.54152(11) 0.06817(11) 0.8933(4) 0.0506(8) Uani d . 1 1
H H13 0.5694 0.0822 0.8645 0.061 Uiso calc R 1 1
C C14 0.53275(10) 0.06311(10) 1.0260(3) 0.0409(7) Uani d . 1 1
C C15 0.56511(11) 0.07948(12) 1.1230(4) 0.0526(9) Uani d . 1 1
H H15 0.5934 0.0937 1.098 0.063 Uiso calc R 1 1
C C16 0.55558(11) 0.07484(12) 1.2474(4) 0.0554(9) Uani d . 1 1
H H16 0.5773 0.0867 1.308 0.066 Uiso calc R 1 1
C C17 0.51261(10) 0.05196(10) 1.2904(3) 0.0428(7) Uani d . 1 1
C C18 0.50107(12) 0.04412(13) 1.4216(3) 0.0557(9) Uani d . 1 1
H H18 0.5219 0.0552 1.4852 0.067 Uiso calc R 1 1
C C19 0.45939(13) 0.02022(13) 1.4559(3) 0.0559(9) Uani d . 1 1
H H19 0.4516 0.0146 1.5423 0.067 Uiso calc R 1 1
C C20 0.42900(11) 0.00459(11) 1.3587(3) 0.0446(8) Uani d . 1 1
H H20 0.4007 -0.0116 1.3828 0.054 Uiso calc R 1 1
C C21 0.47915(9) 0.03451(9) 1.1999(3) 0.0344(6) Uani d . 1 1
C C22 0.48975(9) 0.04100(9) 1.0638(3) 0.0339(6) Uani d . 1 1
N N1 0.45755(7) 0.02511(8) 0.9766(2) 0.0351(5) Uani d . 1 1
N N2 0.43772(8) 0.01131(8) 1.2350(2) 0.0372(6) Uani d . 1 1
O O1A 0.35922(7) 0.03538(7) 1.2511(2) 0.0443(5) Uani d . 1 1
O O1B 0.39982(6) 0.06800(6) 0.9313(2) 0.0399(5) Uani d . 1 1
O O2A 0.35425(7) 0.05311(7) 1.4510(2) 0.0438(5) Uani d . 1 1
O O2B 0.42084(7) 0.11185(7) 0.7640(2) 0.0496(6) Uani d . 1 1
Ba Ba1 0.368903(5) -0.007544(5) 1.049353(15) 0.02866(6) Uani d . 1 1

loop_
_atom_site_aniso_label
_atom_site_aniso_U_11
_atom_site_aniso_U_22
_atom_site_aniso_U_33
_atom_site_aniso_U_12
_atom_site_aniso_U_13
_atom_site_aniso_U_23
C1A 0.0411(16) 0.0282(14) 0.0334(15) 0.0196(13) 0.0030(12) 0.0032(12)
C1B 0.0387(16) 0.0299(15) 0.0389(17) 0.0166(13) -0.0008(13) 0.0000(12)
C2A 0.0506(19) 0.0420(18) 0.0426(19) 0.0180(16) 0.0094(15) -0.0072(15)
C2B 0.0428(17) 0.0385(16) 0.0365(17) 0.0165(14) -0.0047(13) 0.0022(13)
C3A 0.0469(19) 0.0421(18) 0.050(2) 0.0204(16) 0.0070(15) -0.0040(15)
C3B 0.0414(17) 0.0397(17) 0.0487(19) 0.0184(15) -0.0035(14) 0.0036(14)
C4A 0.0436(19) 0.0442(19) 0.069(3) 0.0140(16) 0.0059(18) -0.0175(18)
C4B 0.0401(17) 0.0392(17) 0.0458(19) 0.0147(14) 0.0011(14) -0.0039(14)
C5A 0.051(2) 0.073(3) 0.078(3) 0.019(2) -0.005(2) -0.019(2)
C5B 0.052(2) 0.0428(19) 0.071(3) 0.0168(17) -0.0123(19) 0.0008(18)
C6A 0.055(3) 0.114(4) 0.099(4) 0.021(3) -0.009(3) -0.035(3)
C6B 0.050(2) 0.076(3) 0.079(3) 0.024(2) -0.014(2) 0.005(2)
C7A 0.048(3) 0.142(6) 0.133(6) 0.009(3) 0.002(3) -0.071(5)
C7B 0.043(2) 0.065(3) 0.085(3) 0.007(2) -0.009(2) -0.013(2)
C8A 0.077(4) 0.126(5) 0.099(5) -0.008(3) 0.036(3) -0.024(4)
C9B 0.048(2) 0.040(2) 0.102(3) 0.0049(18) 0.008(2) -0.010(2)
C10A 0.063(3) 0.095(4) 0.077(3) -0.003(3) 0.009(2) -0.022(3)
C10B 0.050(2) 0.0376(18) 0.074(3) 0.0184(16) 0.0056(18) 0.0018(17)
C11 0.0433(18) 0.062(2) 0.0325(16) 0.0306(17) -0.0021(13) -0.0016(14)
C12 0.051(2) 0.066(2) 0.0402(19) 0.0328(18) 0.0099(16) 0.0019(16)
C13 0.0384(18) 0.056(2) 0.060(2) 0.0258(16) 0.0090(16) 0.0018(17)
C14 0.0363(16) 0.0445(17) 0.0489(19) 0.0255(14) 0.0023(14) -0.0005(14)
C15 0.0314(17) 0.060(2) 0.065(2) 0.0213(16) -0.0060(16) -0.0061(18)
C16 0.0380(18) 0.067(2) 0.060(2) 0.0254(17) -0.0181(16) -0.0142(19)
C17 0.0440(18) 0.0485(18) 0.0441(18) 0.0293(15) -0.0136(14) -0.0103(14)
C18 0.062(2) 0.073(3) 0.041(2) 0.040(2) -0.0215(17) -0.0121(18)
C19 0.069(3) 0.075(3) 0.0335(18) 0.044(2) -0.0061(17) -0.0010(17)
C20 0.0479(19) 0.056(2) 0.0361(17) 0.0304(16) -0.0003(14) 0.0029(15)
C21 0.0365(15) 0.0364(15) 0.0366(16) 0.0230(13) -0.0084(12) -0.0050(12)
C22 0.0352(15) 0.0351(15) 0.0382(16) 0.0226(13) -0.0049(12) -0.0033(12)
N1 0.0337(13) 0.0442(14) 0.0322(13) 0.0229(11) -0.0012(10) -0.0003(11)
N2 0.0368(14) 0.0460(15) 0.0323(13) 0.0234(12) -0.0050(10) -0.0015(11)
O1A 0.0504(13) 0.0427(12) 0.0346(12) 0.0194(11) 0.0036(10) -0.0057(9)
O1B 0.0371(11) 0.0330(11) 0.0437(12) 0.0132(9) 0.0011(9) 0.0068(9)
O2A 0.0509(13) 0.0445(12) 0.0306(11) 0.0199(11) 0.0088(10) 0.0012(9)
O2B 0.0450(13) 0.0493(13) 0.0406(13) 0.0132(11) -0.0053(10) 0.0118(10)
Ba1 0.03078(9) 0.03180(10) 0.02337(9) 0.01563(7) 0.00041(6) 0.00206(6)

loop_
_atom_type_symbol
_atom_type_description
_atom_type_scat_dispersion_real
_atom_type_scat_dispersion_imag
_atom_type_scat_source
C C 0.0033 0.0016 'International Tables Vol C Tables 4.2.6.8 and 6.1.1.4'
H H 0 0 'International Tables Vol C Tables 4.2.6.8 and 6.1.1.4'
N N 0.0061 0.0033 'International Tables Vol C Tables 4.2.6.8 and 6.1.1.4'
O O 0.0106 0.006 'International Tables Vol C Tables 4.2.6.8 and 6.1.1.4'
Ba Ba -0.3244 2.2819 'International Tables Vol C Tables 4.2.6.8 and 6.1.1.4'

loop_
_geom_angle_atom_site_label_1
_geom_angle_atom_site_label_2
_geom_angle_atom_site_label_3
_geom_angle_site_symmetry_1
_geom_angle_site_symmetry_3
_geom_angle
O2A C1A O1A . . 123.4(3)
O2A C1A C2A . . 119.9(3)
O1A C1A C2A . . 116.7(3)
O2A C1A Ba1 . 6 65.01(16)
O1A C1A Ba1 . 6 61.26(15)
C2A C1A Ba1 . 6 159.5(2)
O2B C1B O1B . . 123.7(3)
O2B C1B C2B . . 119.3(3)
O1B C1B C2B . . 117.0(3)
O2B C1B Ba1 . 8_544 58.89(15)
O1B C1B Ba1 . 8_544 64.90(15)
C2B C1B Ba1 . 8_544 175.3(2)
C3A C2A C1A . . 122.3(3)
C3A C2A H2A . . 118.9
C1A C2A H2A . . 118.9
C3B C2B C1B . . 123.6(3)
C3B C2B H2B . . 118.2
C1B C2B H2B . . 118.2
C2A C3A C4A . . 128.2(3)
C2A C3A H3A . . 115.9
C4A C3A H3A . . 115.9
C2B C3B C4B . . 127.2(3)
C2B C3B H3B . . 116.4
C4B C3B H3B . . 116.4
C10A C4A C5A . . 118.7(4)
C10A C4A C3A . . 123.0(4)
C5A C4A C3A . . 118.4(4)
C5B C4B C10B . . 117.8(3)
C5B C4B C3B . . 122.2(3)
C10B C4B C3B . . 120.0(3)
C6A C5A C4A . . 122.6(5)
C6A C5A H5A . . 118.7
C4A C5A H5A . . 118.7
C6B C5B C4B . . 121.0(4)
C6B C5B H5B . . 119.5
C4B C5B H5B . . 119.5
C7A C6A C5A . . 118.8(6)
C7A C6A H6A . . 120.6
C5A C6A H6A . . 120.6
C7B C6B C5B . . 120.5(4)
C7B C6B H6B . . 119.8
C5B C6B H6B . . 119.8
C6A C7A C8A . . 120.7(5)
C6A C7A H7A . . 119.7
C8A C7A H7A . . 119.7
C6B C7B C9B . . 119.5(4)
C6B C7B H7B . . 120.3
C9B C7B H7B . . 120.3
C7A C8A C10A . . 120.1(6)
C7A C8A H8A . . 119.9
C10A C8A H8A . . 119.9
C10B C9B C7B . . 120.2(4)
C10B C9B H9B . . 119.9
C7B C9B H9B . . 119.9
C4A C10A C8A . . 119.0(5)
C4A C10A H10A . . 120.5
C8A C10A H10A . . 120.5
C9B C10B C4B . . 121.0(4)
C9B C10B H10B . . 119.5
C4B C10B H10B . . 119.5
N1 C11 C12 . . 123.8(3)
N1 C11 H11 . . 118.1
C12 C11 H11 . . 118.1
C13 C12 C11 . . 119.1(3)
C13 C12 H12 . . 120.5
C11 C12 H12 . . 120.5
C12 C13 C14 . . 119.7(3)
C12 C13 H13 . . 120.1
C14 C13 H13 . . 120.1
C13 C14 C22 . . 117.5(3)
C13 C14 C15 . . 123.1(3)
C22 C14 C15 . . 119.4(3)
C16 C15 C14 . . 121.3(3)
C16 C15 H15 . . 119.3
C14 C15 H15 . . 119.3
C15 C16 C17 . . 121.3(3)
C15 C16 H16 . . 119.3
C17 C16 H16 . . 119.3
C18 C17 C21 . . 116.5(3)
C18 C17 C16 . . 123.3(3)
C21 C17 C16 . . 120.2(3)
C19 C18 C17 . . 120.2(3)
C19 C18 H18 . . 119.9
C17 C18 H18 . . 119.9
C18 C19 C20 . . 118.5(3)
C18 C19 H19 . . 120.7
C20 C19 H19 . . 120.7
N2 C20 C19 . . 124.1(3)
N2 C20 H20 . . 118
C19 C20 H20 . . 118
N2 C21 C17 . . 122.9(3)
N2 C21 C22 . . 118.9(2)
C17 C21 C22 . . 118.2(3)
N1 C22 C14 . . 122.3(3)
N1 C22 C21 . . 118.2(3)
C14 C22 C21 . . 119.4(3)
C11 N1 C22 . . 117.6(3)
C11 N1 Ba1 . . 118.45(19)
C22 N1 Ba1 . . 123.01(18)
C20 N2 C21 . . 117.8(3)
C20 N2 Ba1 . . 119.5(2)
C21 N2 Ba1 . . 121.33(18)
C1A O1A Ba1 . . 148.8(2)
C1A O1A Ba1 . 6 96.34(17)
Ba1 O1A Ba1 . 6 98.70(6)
C1B O1B Ba1 . . 156.17(19)
C1B O1B Ba1 . 8_544 91.89(17)
Ba1 O1B Ba1 . 8_544 99.37(6)
C1A O2A Ba1 . 8_545 154.8(2)
C1A O2A Ba1 . 6 92.71(17)
Ba1 O2A Ba1 8_545 6 95.81(6)
C1B O2B Ba1 . 8_544 98.47(18)
O1B Ba1 O1A . . 82.49(6)
O1B Ba1 O2B . 6 157.13(6)
O1A Ba1 O2B . 6 118.04(6)
O1B Ba1 O2A . 6_554 71.95(7)
O1A Ba1 O2A . 6_554 147.88(7)
O2B Ba1 O2A 6 6_554 91.27(7)
O1B Ba1 O1A . 8_544 73.92(6)
O1A Ba1 O1A . 8_544 90.240(18)
O2B Ba1 O1A 6 8_544 113.42(7)
O2A Ba1 O1A 6_554 8_544 64.53(6)
O1B Ba1 O1B . 6 155.46(7)
O1A Ba1 O1B . 6 73.03(6)
O2B Ba1 O1B 6 6 45.83(6)
O2A Ba1 O1B 6_554 6 131.45(6)
O1A Ba1 O1B 8_544 6 107.26(6)
O1B Ba1 N1 . . 69.82(6)
O1A Ba1 N1 . . 113.29(7)
O2B Ba1 N1 6 . 91.50(7)
O2A Ba1 N1 6_554 . 76.15(6)
O1A Ba1 N1 8_544 . 132.85(6)
O1B Ba1 N1 6 . 118.29(6)
O1B Ba1 N2 . . 100.66(7)
O1A Ba1 N2 . . 73.01(7)
O2B Ba1 N2 6 . 77.90(7)
O2A Ba1 N2 6_554 . 129.86(7)
O1A Ba1 N2 8_544 . 163.05(7)
O1B Ba1 N2 6 . 70.89(7)
N1 Ba1 N2 . . 55.74(7)
O1B Ba1 O2A . 8_544 104.64(6)
O1A Ba1 O2A . 8_544 63.90(6)
O2B Ba1 O2A 6 8_544 94.17(7)
O2A Ba1 O2A 6_554 8_544 103.62(5)
O1A Ba1 O2A 8_544 8_544 44.06(6)
O1B Ba1 O2A 6 8_544 66.22(6)
N1 Ba1 O2A . 8_544 174.33(6)
N2 Ba1 O2A . 8_544 125.69(6)
O1B Ba1 C1B . 6 174.52(7)
O1A Ba1 C1B . 6 95.98(7)
O2B Ba1 C1B 6 6 22.64(7)
O2A Ba1 C1B 6_554 6 111.18(7)
O1A Ba1 C1B 8_544 6 111.41(7)
O1B Ba1 C1B 6 6 23.22(6)
N1 Ba1 C1B . 6 106.20(7)
N2 Ba1 C1B . 6 73.86(7)
O2A Ba1 C1B 8_544 6 79.23(7)
O1B Ba1 C1A . 8_544 86.61(7)
O1A Ba1 C1A . 8_544 73.36(7)
O2B Ba1 C1A 6 8_544 108.06(7)
O2A Ba1 C1A 6_554 8_544 85.76(7)
O1A Ba1 C1A 8_544 8_544 22.41(6)
O1B Ba1 C1A 6 8_544 88.00(6)
N1 Ba1 C1A . 8_544 153.69(7)
N2 Ba1 C1A . 8_544 144.25(7)
O2A Ba1 C1A 8_544 8_544 22.28(6)
C1B Ba1 C1A 6 8_544 98.03(7)
O1B Ba1 Ba1 . 8_544 42.19(4)
O1A Ba1 Ba1 . 8_544 104.02(5)
O2B Ba1 Ba1 6 8_544 131.02(5)
O2A Ba1 Ba1 6_554 8_544 43.86(5)
O1A Ba1 Ba1 8_544 8_544 39.28(4)
O1B Ba1 Ba1 6 8_544 146.35(4)
N1 Ba1 Ba1 . 8_544 94.03(5)
N2 Ba1 Ba1 . 8_544 141.58(5)
O2A Ba1 Ba1 8_544 8_544 82.19(4)
C1B Ba1 Ba1 6 8_544 143.09(5)
C1A Ba1 Ba1 8_544 8_544 59.91(5)

loop_
_geom_bond_atom_site_label_1
_geom_bond_atom_site_label_2
_geom_bond_site_symmetry_2
_geom_bond_distance
_geom_bond_publ_flag
C1A O2A . 1.244(3) ?
C1A O1A . 1.258(3) ?
C1A C2A . 1.505(4) ?
C1A Ba1 6 3.279(3) ?
C1B O2B . 1.249(4) ?
C1B O1B . 1.266(3) ?
C1B C2B . 1.495(4) ?
C1B Ba1 8_544 3.209(3) ?
C2A C3A . 1.300(5) ?
C2A H2A . 0.93 ?
C2B C3B . 1.318(4) ?
C2B H2B . 0.93 ?
C3A C4A . 1.477(5) ?
C3A H3A . 0.93 ?
C3B C4B . 1.475(4) ?
C3B H3B . 0.93 ?
C4A C10A . 1.374(6) ?
C4A C5A . 1.375(6) ?
C4B C5B . 1.386(5) ?
C4B C10B . 1.392(5) ?
C5A C6A . 1.361(6) ?
C5A H5A . 0.93 ?
C5B C6B . 1.381(5) ?
C5B H5B . 0.93 ?
C6A C7A . 1.361(9) ?
C6A H6A . 0.93 ?
C6B C7B . 1.365(6) ?
C6B H6B . 0.93 ?
C7A C8A . 1.369(9) ?
C7A H7A . 0.93 ?
C7B C9B . 1.383(6) ?
C7B H7B . 0.93 ?
C8A C10A . 1.405(7) ?
C8A H8A . 0.93 ?
C9B C10B . 1.373(5) ?
C9B H9B . 0.93 ?
C10A H10A . 0.93 ?
C10B H10B . 0.93 ?
C11 N1 . 1.318(4) ?
C11 C12 . 1.398(5) ?
C11 H11 . 0.93 ?
C12 C13 . 1.350(5) ?
C12 H12 . 0.93 ?
C13 C14 . 1.402(5) ?
C13 H13 . 0.93 ?
C14 C22 . 1.413(4) ?
C14 C15 . 1.433(5) ?
C15 C16 . 1.322(5) ?
C15 H15 . 0.93 ?
C16 C17 . 1.429(5) ?
C16 H16 . 0.93 ?
C17 C18 . 1.408(5) ?
C17 C21 . 1.413(4) ?
C18 C19 . 1.367(5) ?
C18 H18 . 0.93 ?
C19 C20 . 1.391(5) ?
C19 H19 . 0.93 ?
C20 N2 . 1.313(4) ?
C20 H20 . 0.93 ?
C21 N2 . 1.361(4) ?
C21 C22 . 1.449(4) ?
C22 N1 . 1.359(4) ?
Ba1 N1 . 2.929(2) y
Ba1 N2 . 2.956(2) y
O1A Ba1 . 2.736(2) ?
O1A Ba1 6 2.893(2) ?
O1B Ba1 . 2.692(2) ?
O1B Ba1 8_544 2.908(2) ?
O2A Ba1 8_545 2.779(2) ?
O2A Ba1 6 2.976(2) ?
O2B Ba1 8_544 2.778(2) ?
Ba1 O1A 8_544 2.893(2) y
Ba1 O1B 6 2.908(2) y
Ba1 O2A 6_554 2.779(2) y
Ba1 O2A 8_544 2.975(2) y
Ba1 O2B 6 2.778(2) y
Ba1 C1A 8_544 3.279(3) y
Ba1 C1B 6 3.209(3) y
Ba1 Ba1 8_544 4.27209(17) y

loop_
_geom_hbond_atom_site_label_D
_geom_hbond_atom_site_label_H
_geom_hbond_atom_site_label_A
_geom_hbond_site_symmetry_A
_geom_hbond_distance_DH
_geom_hbond_distance_HA
_geom_hbond_distance_DA
_geom_hbond_angle_DHA
_geom_hbond_publ_flag
C3A H3A O2A . 0.9300 2.5100 2.846(5) 102.00 yes
C3A H3A O2B 1_556 0.9300 2.5700 3.418(4) 152.00 yes
C3B H3B O2B . 0.9300 2.5300 2.843(5) 100.00 yes
C11 H11 O2A 6_554 0.9300 2.5400 3.303(5) 140.00 yes
C13 H13 O2B 18_546 0.9300 2.6000 3.379(6) 142.00 yes
C20 H20 O1B 6_555 0.9300 2.5400 3.248(5) 133.00 yes

loop_
_geom_torsion_atom_site_label_1
_geom_torsion_atom_site_label_2
_geom_torsion_atom_site_label_3
_geom_torsion_atom_site_label_4
_geom_torsion_site_symmetry_1
_geom_torsion_site_symmetry_4
_geom_torsion
O2A C1A C2A C3A . . 20.4(5)
O1A C1A C2A C3A . . -156.8(3)
Ba1 C1A C2A C3A 6 . -77.9(7)
O2B C1B C2B C3B . . 11.0(5)
O1B C1B C2B C3B . . -169.9(3)
C1A C2A C3A C4A . . 173.1(3)
C1B C2B C3B C4B . . -176.1(3)
C2A C3A C4A C10A . . 21.6(6)
C2A C3A C4A C5A . . -159.3(4)
C2B C3B C4B C5B . . 22.1(6)
C2B C3B C4B C10B . . -159.7(4)
C10A C4A C5A C6A . . -2.8(7)
C3A C4A C5A C6A . . 178.0(4)
C10B C4B C5B C6B . . 0.2(6)
C3B C4B C5B C6B . . 178.4(4)
C4A C5A C6A C7A . . 1.3(8)
C4B C5B C6B C7B . . 1.5(7)
C5A C6A C7A C8A . . 1.8(10)
C5B C6B C7B C9B . . -1.7(7)
C6A C7A C8A C10A . . -3.3(11)
C6B C7B C9B C10B . . 0.3(7)
C5A C4A C10A C8A . . 1.3(8)
C3A C4A C10A C8A . . -179.6(5)
C7A C8A C10A C4A . . 1.7(10)
C7B C9B C10B C4B . . 1.4(6)
C5B C4B C10B C9B . . -1.6(6)
C3B C4B C10B C9B . . -179.9(3)
N1 C11 C12 C13 . . 0.0(5)
C11 C12 C13 C14 . . -0.8(5)
C12 C13 C14 C22 . . 0.9(5)
C12 C13 C14 C15 . . -178.6(3)
C13 C14 C15 C16 . . 178.6(4)
C22 C14 C15 C16 . . -1.0(5)
C14 C15 C16 C17 . . 2.3(6)
C15 C16 C17 C18 . . 176.2(4)
C15 C16 C17 C21 . . -1.4(5)
C21 C17 C18 C19 . . 0.9(5)
C16 C17 C18 C19 . . -176.8(4)
C17 C18 C19 C20 . . -1.0(6)
C18 C19 C20 N2 . . 0.0(6)
C18 C17 C21 N2 . . 0.1(4)
C16 C17 C21 N2 . . 177.9(3)
C18 C17 C21 C22 . . -178.6(3)
C16 C17 C21 C22 . . -0.8(4)
C13 C14 C22 N1 . . -0.3(4)
C15 C14 C22 N1 . . 179.3(3)
C13 C14 C22 C21 . . 179.2(3)
C15 C14 C22 C21 . . -1.2(4)
N2 C21 C22 N1 . . 2.9(4)
C17 C21 C22 N1 . . -178.4(3)
N2 C21 C22 C14 . . -176.7(3)
C17 C21 C22 C14 . . 2.0(4)
C12 C11 N1 C22 . . 0.6(5)
C12 C11 N1 Ba1 . . 169.7(3)
C14 C22 N1 C11 . . -0.5(4)
C21 C22 N1 C11 . . -180.0(3)
C14 C22 N1 Ba1 . . -169.0(2)
C21 C22 N1 Ba1 . . 11.5(3)
C19 C20 N2 C21 . . 1.0(5)
C19 C20 N2 Ba1 . . -166.1(3)
C17 C21 N2 C20 . . -1.0(4)
C22 C21 N2 C20 . . 177.6(3)
C17 C21 N2 Ba1 . . 165.8(2)
C22 C21 N2 Ba1 . . -15.6(3)
O2A C1A O1A Ba1 . . -138.8(3)
C2A C1A O1A Ba1 . . 38.4(5)
Ba1 C1A O1A Ba1 6 . -118.5(4)
O2A C1A O1A Ba1 . 6 -20.3(3)
C2A C1A O1A Ba1 . 6 156.9(2)
O2B C1B O1B Ba1 . . 122.3(4)
C2B C1B O1B Ba1 . . -56.7(6)
Ba1 C1B O1B Ba1 8_544 . 118.5(5)
O2B C1B O1B Ba1 . 8_544 3.8(3)
C2B C1B O1B Ba1 . 8_544 -175.3(2)
O1A C1A O2A Ba1 . 8_545 129.4(4)
C2A C1A O2A Ba1 . 8_545 -47.7(6)
Ba1 C1A O2A Ba1 6 8_545 109.8(4)
O1A C1A O2A Ba1 . 6 19.6(3)
C2A C1A O2A Ba1 . 6 -157.5(2)
O1B C1B O2B Ba1 . 8_544 -4.0(3)
C2B C1B O2B Ba1 . 8_544 175.0(2)
C1B O1B Ba1 O1A . . 122.2(5)
Ba1 O1B Ba1 O1A 8_544 . -120.62(7)
C1B O1B Ba1 O2B . 6 -32.9(6)
Ba1 O1B Ba1 O2B 8_544 6 84.22(18)
C1B O1B Ba1 O2A . 6_554 -77.5(5)
Ba1 O1B Ba1 O2A 8_544 6_554 39.68(6)
C1B O1B Ba1 O1A . 8_544 -145.3(5)
Ba1 O1B Ba1 O1A 8_544 8_544 -28.19(6)
C1B O1B Ba1 O1B . 6 118.2(4)
Ba1 O1B Ba1 O1B 8_544 6 -124.62(13)
C1B O1B Ba1 N1 . . 4.0(5)
Ba1 O1B Ba1 N1 8_544 . 121.13(8)
C1B O1B Ba1 N2 . . 51.2(5)
Ba1 O1B Ba1 N2 8_544 . 168.33(6)
C1B O1B Ba1 O2A . 8_544 -177.3(5)
Ba1 O1B Ba1 O2A 8_544 8_544 -60.16(7)
C1B O1B Ba1 C1A . 8_544 -164.1(5)
Ba1 O1B Ba1 C1A 8_544 8_544 -46.97(7)
C1B O1B Ba1 Ba1 . 8_544 -117.1(5)
C1A O1A Ba1 O1B . . -88.1(4)
Ba1 O1A Ba1 O1B 6 . 153.97(8)
C1A O1A Ba1 O2B . 6 81.2(4)
Ba1 O1A Ba1 O2B 6 6 -36.69(10)
C1A O1A Ba1 O2A . 6_554 -125.2(3)
Ba1 O1A Ba1 O2A 6 6_554 116.88(11)
C1A O1A Ba1 O1A . 8_544 -161.9(4)
Ba1 O1A Ba1 O1A 6 8_544 80.22(5)
C1A O1A Ba1 O1B . 6 90.2(4)
Ba1 O1A Ba1 O1B 6 6 -27.77(6)
C1A O1A Ba1 N1 . . -23.9(4)
Ba1 O1A Ba1 N1 6 . -141.85(6)
C1A O1A Ba1 N2 . . 15.5(4)
Ba1 O1A Ba1 N2 6 . -102.42(8)
C1A O1A Ba1 O2A . 8_544 161.5(4)
Ba1 O1A Ba1 O2A 6 8_544 43.57(6)
C1A O1A Ba1 C1B . 6 86.6(4)
Ba1 O1A Ba1 C1B 6 6 -31.33(8)
C1A O1A Ba1 C1A . 8_544 -176.8(4)
Ba1 O1A Ba1 C1A 6 8_544 65.28(7)
C1A O1A Ba1 Ba1 . 8_544 -124.7(4)
Ba1 O1A Ba1 Ba1 6 8_544 117.40(5)
C11 N1 Ba1 O1B . . -61.9(2)
C22 N1 Ba1 O1B . . 106.4(2)
C11 N1 Ba1 O1A . . -133.9(2)
C22 N1 Ba1 O1A . . 34.5(2)
C11 N1 Ba1 O2B . 6 104.6(2)
C22 N1 Ba1 O2B . 6 -87.1(2)
C11 N1 Ba1 O2A . 6_554 13.6(2)
C22 N1 Ba1 O2A . 6_554 -178.0(2)
C11 N1 Ba1 O1A . 8_544 -20.0(3)
C22 N1 Ba1 O1A . 8_544 148.41(19)
C11 N1 Ba1 O1B . 6 143.5(2)
C22 N1 Ba1 O1B . 6 -48.1(2)
C11 N1 Ba1 N2 . . 178.8(3)
C22 N1 Ba1 N2 . . -12.8(2)
C11 N1 Ba1 C1B . 6 122.0(2)
C22 N1 Ba1 C1B . 6 -69.6(2)
C11 N1 Ba1 C1A . 8_544 -34.3(3)
C22 N1 Ba1 C1A . 8_544 134.1(2)
C11 N1 Ba1 Ba1 . 8_544 -26.8(2)
C22 N1 Ba1 Ba1 . 8_544 141.6(2)
C20 N2 Ba1 O1B . . 124.2(2)
C21 N2 Ba1 O1B . . -42.3(2)
C20 N2 Ba1 O1A . . 45.6(2)
C21 N2 Ba1 O1A . . -121.0(2)
C20 N2 Ba1 O2B . 6 -79.0(2)
C21 N2 Ba1 O2B . 6 114.4(2)
C20 N2 Ba1 O2A . 6_554 -160.4(2)
C21 N2 Ba1 O2A . 6_554 33.0(2)
C20 N2 Ba1 O1A . 8_544 54.7(4)
C21 N2 Ba1 O1A . 8_544 -111.9(3)
C20 N2 Ba1 O1B . 6 -31.9(2)
C21 N2 Ba1 O1B . 6 161.5(2)
C20 N2 Ba1 N1 . . -179.3(3)
C21 N2 Ba1 N1 . . 14.09(19)
C20 N2 Ba1 O2A . 8_544 7.4(3)
C21 N2 Ba1 O2A . 8_544 -159.21(19)
C20 N2 Ba1 C1B . 6 -56.1(2)
C21 N2 Ba1 C1B . 6 137.4(2)
C20 N2 Ba1 C1A . 8_544 25.1(3)
C21 N2 Ba1 C1A . 8_544 -141.46(19)
C20 N2 Ba1 Ba1 . 8_544 136.9(2)
C21 N2 Ba1 Ba1 . 8_544 -29.7(2)

_cod_database_fobs_code 2020999
